data_2210921
loop_
_publ_author_name
'Yun Gong'
'Chang-Wen Hu'
'Zhi-Ning Xia'

_publ_section_title
<i>catena</i>-Poly[[chlorocopper(I)]-\m-[2-(2,4-difluorophenyl)-1,3-bis(1,2,4-triazol-1-yl)propan-2-ol-\k^2^<i>N</i>:<i>N</i>']]
_journal_coeditor_code CF2058
_journal_issue 11
_journal_name_full 'Acta Crystallographica Section E'
_journal_page_first m2997
_journal_page_last m2999
_journal_paper_doi 10.1107/S1600536806042826
_journal_volume 62
_journal_year 2006
_chemical_formula_iupac '[Cu Cl (C13 H12 F2 N6 O1)]'
_chemical_formula_moiety 'C13 H12 Cl Cu F2 N6 O'
_chemical_formula_sum 'C13 H12 Cl Cu F2 N6 O'
_chemical_formula_weight 405.28
_chemical_name_systematic
;catena-Poly[[chlorocopper(I)]-\m-[2-(2,4-difluorophenyl)-1,3-bis(1,2,4-triazol-
1-yl)propan-2-ol-\k^2^N:N']]
;
_space_group_IT_number 14
_symmetry_cell_setting monoclinic
_symmetry_space_group_name_Hall '-P 2ybc'
_symmetry_space_group_name_H-M 'P 1 21/c 1'
_atom_sites_solution_hydrogens geom
_atom_sites_solution_primary direct
_atom_sites_solution_secondary difmap
_audit_creation_method SHELXL97
_cell_angle_alpha 90.00
_cell_angle_beta 104.771(3)
_cell_angle_gamma 90.00
_cell_formula_units_Z 4
_cell_length_a 14.549(4)
_cell_length_b 7.5683(18)
_cell_length_c 14.342(3)
_cell_measurement_reflns_used 2671
_cell_measurement_temperature 298(2)
_cell_measurement_theta_max 25.01
_cell_measurement_theta_min 1.45
_cell_volume 1527.0(6)
_computing_cell_refinement 'SAINT (Siemens, 1996)'
_computing_data_collection 'SMART (Siemens, 1996)'
_computing_data_reduction SAINT
_computing_molecular_graphics 'SHELXTL (Sheldrick, 1997b)'
_computing_publication_material SHELXTL
_computing_structure_refinement 'SHELXL97 (Sheldrick, 1997a)'
_computing_structure_solution 'SHELXS97 (Sheldrick, 1997a)'
_diffrn_ambient_temperature 298(2)
_diffrn_measured_fraction_theta_full 0.995
_diffrn_measured_fraction_theta_max 0.995
_diffrn_measurement_device_type 'Siemens SMART CCD area-detector'
_diffrn_measurement_method '\f and \w'
_diffrn_radiation_monochromator graphite
_diffrn_radiation_source 'fine-focus sealed tube'
_diffrn_radiation_type MoK\a
_diffrn_radiation_wavelength 0.71073
_diffrn_reflns_av_R_equivalents 0.0280
_diffrn_reflns_av_sigmaI/netI 0.0315
_diffrn_reflns_limit_h_max 17
_diffrn_reflns_limit_h_min -13
_diffrn_reflns_limit_k_max 8
_diffrn_reflns_limit_k_min -9
_diffrn_reflns_limit_l_max 16
_diffrn_reflns_limit_l_min -16
_diffrn_reflns_number 7572
_diffrn_reflns_theta_full 25.01
_diffrn_reflns_theta_max 25.01
_diffrn_reflns_theta_min 1.45
_diffrn_standards_number 0
_exptl_absorpt_coefficient_mu 1.642
_exptl_absorpt_correction_T_max 0.62
_exptl_absorpt_correction_T_min 0.60
_exptl_absorpt_correction_type multi-scan
_exptl_absorpt_process_details '(SADABS; Sheldrick, 1996)'
_exptl_crystal_colour yellow
_exptl_crystal_density_diffrn 1.763
_exptl_crystal_density_method 'not measured'
_exptl_crystal_description block
_exptl_crystal_F_000 816
_exptl_crystal_size_max 0.32
_exptl_crystal_size_mid 0.31
_exptl_crystal_size_min 0.29
_refine_diff_density_max 0.243
_refine_diff_density_min -0.329
_refine_ls_extinction_method none
_refine_ls_goodness_of_fit_ref 1.025
_refine_ls_hydrogen_treatment constr
_refine_ls_matrix_type full
_refine_ls_number_parameters 217
_refine_ls_number_reflns 2671
_refine_ls_number_restraints 0
_refine_ls_restrained_S_all 1.025
_refine_ls_R_factor_all 0.0433
_refine_ls_R_factor_gt 0.0286
_refine_ls_shift/su_max 0.001
_refine_ls_shift/su_mean 0.000
_refine_ls_structure_factor_coef Fsqd
_refine_ls_weighting_details 'calc w = 1/[\s^2^(Fo^2^)+(0.0293P)^2^+0.9484P] where P=(Fo^2^+2Fc^2^)/3'
_refine_ls_weighting_scheme calc
_refine_ls_wR_factor_gt 0.0642
_refine_ls_wR_factor_ref 0.0729
_reflns_number_gt 2130
_reflns_number_total 2671
_reflns_threshold_expression I>2\s(I)
_cod_data_source_file cf2058.cif
_cod_data_source_block I
_cod_original_sg_symbol_H-M 'P 21/c'
_cod_database_code 2210921
_cod_database_fobs_code 2210921

loop_
_symmetry_equiv_pos_as_xyz
'x, y, z'
'-x, y+1/2, -z+1/2'
'-x, -y, -z'
'x, -y-1/2, z-1/2'

loop_
_atom_site_type_symbol
_atom_site_label
_atom_site_fract_x
_atom_site_fract_y
_atom_site_fract_z
_atom_site_U_iso_or_equiv
_atom_site_adp_type
_atom_site_calc_flag
_atom_site_refinement_flags
_atom_site_occupancy
Cu Cu1 -0.10968(2) 0.16823(5) 0.99747(2) 0.04150(13) Uani d . 1
Cl Cl1 -0.08782(5) 0.09303(10) 1.15223(5) 0.0480(2) Uani d . 1
F F1 0.39165(13) 0.47620(19) 1.04801(12) 0.0524(4) Uani d . 1
F F2 0.50665(13) -0.0652(3) 1.18366(13) 0.0630(5) Uani d . 1
N N1 0.13944(14) 0.3879(3) 0.95124(14) 0.0292(5) Uani d . 1
N N2 0.16407(15) 0.3746(3) 1.04952(15) 0.0365(5) Uani d . 1
N N3 0.01412(14) 0.2833(3) 0.98825(15) 0.0333(5) Uani d . 1
N N4 -0.29934(14) 0.0367(3) 0.74760(14) 0.0282(5) Uani d . 1
N N5 -0.30197(17) 0.2138(3) 0.73018(16) 0.0416(6) Uani d . 1
N N6 -0.20929(15) 0.1520(3) 0.87751(15) 0.0357(5) Uani d . 1
O O1 0.21863(12) 0.2090(2) 0.80265(12) 0.0358(4) Uani d . 1
H H1 0.1773 0.1598 0.8228 0.054 Uiso calc R 1
C C1 0.08641(18) 0.3113(4) 1.06726(18) 0.0349(6) Uani d . 1
H H1A 0.0814 0.2874 1.1294 0.042 Uiso calc R 1
C C2 0.05043(18) 0.3336(3) 0.91706(18) 0.0332(6) Uani d . 1
H H2 0.0182 0.3312 0.8521 0.040 Uiso calc R 1
C C3 -0.2467(2) 0.2762(4) 0.8106(2) 0.0428(7) Uani d . 1
H H3 -0.2342 0.3962 0.8207 0.051 Uiso calc R 1
C C4 -0.24482(18) 0.0033(3) 0.83462(18) 0.0319(6) Uani d . 1
H H4 -0.2331 -0.1086 0.8618 0.038 Uiso calc R 1
C C5 0.20639(18) 0.4605(3) 0.90142(19) 0.0336(6) Uani d . 1
H H5A 0.2448 0.5497 0.9421 0.040 Uiso calc R 1
H H5B 0.1711 0.5182 0.8428 0.040 Uiso calc R 1
C C6 0.27258(17) 0.3217(3) 0.87520(17) 0.0276(5) Uani d . 1
C C7 -0.34429(17) -0.0863(3) 0.67163(18) 0.0312(6) Uani d . 1
H H7A -0.3905 -0.0230 0.6223 0.037 Uiso calc R 1
H H7B -0.3781 -0.1755 0.6984 0.037 Uiso calc R 1
C C8 0.33231(17) 0.2167(3) 0.96120(17) 0.0258(5) Uani d . 1
C C9 0.39009(18) 0.2967(3) 1.04174(19) 0.0314(6) Uani d . 1
C C10 0.44900(19) 0.2066(4) 1.11680(18) 0.0379(7) Uani d . 1
H H10 0.4869 0.2652 1.1698 0.046 Uiso calc R 1
C C11 0.44902(19) 0.0266(4) 1.10950(19) 0.0387(7) Uani d . 1
C C12 0.39503(19) -0.0631(4) 1.0327(2) 0.0379(7) Uani d . 1
H H12 0.3969 -0.1858 1.0302 0.046 Uiso calc R 1
C C13 0.33719(18) 0.0331(3) 0.95843(18) 0.0308(6) Uani d . 1
H H13 0.3006 -0.0266 0.9051 0.037 Uiso calc R 1

loop_
_atom_site_aniso_label
_atom_site_aniso_U_11
_atom_site_aniso_U_22
_atom_site_aniso_U_33
_atom_site_aniso_U_12
_atom_site_aniso_U_13
_atom_site_aniso_U_23
Cu1 0.0355(2) 0.0492(2) 0.0363(2) -0.00267(16) 0.00273(15) -0.00974(16)
Cl1 0.0522(4) 0.0555(5) 0.0360(4) -0.0142(4) 0.0108(3) 0.0005(3)
F1 0.0711(12) 0.0283(8) 0.0485(10) -0.0058(8) -0.0016(9) -0.0054(7)
F2 0.0589(11) 0.0762(13) 0.0503(11) 0.0229(10) 0.0074(9) 0.0336(10)
N1 0.0276(11) 0.0326(11) 0.0267(11) 0.0057(9) 0.0058(9) 0.0039(9)
N2 0.0320(12) 0.0489(14) 0.0267(12) 0.0010(11) 0.0040(10) 0.0011(10)
N3 0.0282(11) 0.0437(13) 0.0272(12) 0.0009(10) 0.0058(9) 0.0006(10)
N4 0.0309(11) 0.0282(11) 0.0262(11) -0.0015(9) 0.0084(9) -0.0035(9)
N5 0.0540(15) 0.0296(12) 0.0363(13) 0.0013(11) 0.0028(11) 0.0002(10)
N6 0.0353(12) 0.0420(13) 0.0300(12) -0.0073(11) 0.0086(10) -0.0054(10)
O1 0.0377(10) 0.0416(11) 0.0261(9) -0.0086(8) 0.0047(8) 0.0004(8)
C1 0.0312(14) 0.0471(16) 0.0253(14) 0.0022(13) 0.0055(11) 0.0030(12)
C2 0.0294(14) 0.0418(15) 0.0260(14) 0.0056(12) 0.0027(11) -0.0007(12)
C3 0.0559(18) 0.0312(15) 0.0382(17) -0.0076(14) 0.0059(14) -0.0047(13)
C4 0.0338(14) 0.0343(14) 0.0277(14) 0.0009(12) 0.0081(11) 0.0015(11)
C5 0.0339(15) 0.0318(14) 0.0369(15) 0.0051(12) 0.0126(12) 0.0104(12)
C6 0.0290(13) 0.0279(13) 0.0247(13) -0.0007(11) 0.0045(10) 0.0007(10)
C7 0.0295(14) 0.0336(14) 0.0299(14) -0.0027(11) 0.0066(11) -0.0063(11)
C8 0.0269(13) 0.0272(13) 0.0241(13) 0.0033(10) 0.0083(10) 0.0032(10)
C9 0.0375(15) 0.0258(13) 0.0312(14) -0.0005(11) 0.0092(12) 0.0015(11)
C10 0.0367(15) 0.0509(18) 0.0243(14) -0.0030(13) 0.0042(12) 0.0004(12)
C11 0.0316(15) 0.0511(18) 0.0355(16) 0.0138(13) 0.0123(13) 0.0206(14)
C12 0.0434(16) 0.0279(14) 0.0471(17) 0.0085(12) 0.0200(14) 0.0096(13)
C13 0.0344(14) 0.0274(13) 0.0324(14) -0.0009(11) 0.0118(12) -0.0004(11)

loop_
_atom_type_symbol
_atom_type_description
_atom_type_scat_dispersion_real
_atom_type_scat_dispersion_imag
_atom_type_scat_source
C C 0.0033 0.0016 'International Tables Vol C Tables 4.2.6.8 and 6.1.1.4'
H H 0.0000 0.0000 'International Tables Vol C Tables 4.2.6.8 and 6.1.1.4'
N N 0.0061 0.0033 'International Tables Vol C Tables 4.2.6.8 and 6.1.1.4'
O O 0.0106 0.0060 'International Tables Vol C Tables 4.2.6.8 and 6.1.1.4'
Cu Cu 0.3201 1.2651 'International Tables Vol C Tables 4.2.6.8 and 6.1.1.4'
Cl Cl 0.1484 0.1585 'International Tables Vol C Tables 4.2.6.8 and 6.1.1.4'
F F 0.0171 0.0103 'International Tables Vol C Tables 4.2.6.8 and 6.1.1.4'

loop_
_geom_angle_atom_site_label_1
_geom_angle_atom_site_label_2
_geom_angle_atom_site_label_3
_geom_angle_site_symmetry_1
_geom_angle_site_symmetry_3
_geom_angle
_geom_angle_publ_flag
N6 Cu1 N3 . . 116.13(9) yes
N6 Cu1 Cl1 . . 138.23(7) yes
N3 Cu1 Cl1 . . 105.63(6) yes
C2 N1 N2 . . 109.4(2) ?
C2 N1 C5 . . 130.4(2) ?
N2 N1 C5 . . 120.1(2) ?
C1 N2 N1 . . 102.4(2) ?
C2 N3 C1 . . 103.0(2) ?
C2 N3 Cu1 . . 135.17(18) ?
C1 N3 Cu1 . . 121.66(17) ?
C4 N4 N5 . . 110.1(2) ?
C4 N4 C7 . . 129.2(2) ?
N5 N4 C7 . . 120.4(2) ?
C3 N5 N4 . . 102.1(2) ?
C4 N6 C3 . . 102.8(2) ?
C4 N6 Cu1 . . 125.31(18) ?
C3 N6 Cu1 . . 130.96(18) ?
C6 O1 H1 . . 109.5 ?
N2 C1 N3 . . 114.8(2) ?
N2 C1 H1A . . 122.6 ?
N3 C1 H1A . . 122.6 ?
N3 C2 N1 . . 110.4(2) ?
N3 C2 H2 . . 124.8 ?
N1 C2 H2 . . 124.8 ?
N5 C3 N6 . . 114.7(2) ?
N5 C3 H3 . . 122.6 ?
N6 C3 H3 . . 122.6 ?
N4 C4 N6 . . 110.2(2) ?
N4 C4 H4 . . 124.9 ?
N6 C4 H4 . . 124.9 ?
N1 C5 C6 . . 113.71(19) ?
N1 C5 H5A . . 108.8 ?
C6 C5 H5A . . 108.8 ?
N1 C5 H5B . . 108.8 ?
C6 C5 H5B . . 108.8 ?
H5A C5 H5B . . 107.7 ?
O1 C6 C5 . . 109.07(19) ?
O1 C6 C8 . . 111.86(19) ?
C5 C6 C8 . . 114.8(2) ?
O1 C6 C7 . 2_556 105.13(19) ?
C5 C6 C7 . 2_556 109.49(19) ?
C8 C6 C7 . 2_556 106.02(19) ?
N4 C7 C6 . 2_546 112.9(2) ?
N4 C7 H7A . . 109.0 ?
C6 C7 H7A 2_546 . 109.0 ?
N4 C7 H7B . . 109.0 ?
C6 C7 H7B 2_546 . 109.0 ?
H7A C7 H7B . . 107.8 ?
C9 C8 C13 . . 115.9(2) ?
C9 C8 C6 . . 122.9(2) ?
C13 C8 C6 . . 121.0(2) ?
F1 C9 C10 . . 116.5(2) ?
F1 C9 C8 . . 119.2(2) ?
C10 C9 C8 . . 124.2(2) ?
C11 C10 C9 . . 116.5(3) ?
C11 C10 H10 . . 121.7 ?
C9 C10 H10 . . 121.7 ?
C12 C11 F2 . . 119.3(3) ?
C12 C11 C10 . . 123.3(2) ?
F2 C11 C10 . . 117.4(3) ?
C11 C12 C13 . . 118.2(2) ?
C11 C12 H12 . . 120.9 ?
C13 C12 H12 . . 120.9 ?
C12 C13 C8 . . 121.9(2) ?
C12 C13 H13 . . 119.1 ?
C8 C13 H13 . . 119.1 ?

loop_
_geom_bond_atom_site_label_1
_geom_bond_atom_site_label_2
_geom_bond_site_symmetry_2
_geom_bond_distance
_geom_bond_publ_flag
Cu1 N6 . 1.950(2) yes
Cu1 N3 . 2.035(2) yes
Cu1 Cl1 . 2.2341(9) yes
F1 C9 . 1.361(3) ?
F2 C11 . 1.365(3) ?
N1 C2 . 1.328(3) ?
N1 N2 . 1.367(3) ?
N1 C5 . 1.455(3) ?
N2 C1 . 1.311(3) ?
N3 C2 . 1.320(3) ?
N3 C1 . 1.352(3) ?
N4 C4 . 1.321(3) ?
N4 N5 . 1.362(3) ?
N4 C7 . 1.456(3) ?
N5 C3 . 1.314(3) ?
N6 C4 . 1.323(3) ?
N6 C3 . 1.355(3) ?
O1 C6 . 1.417(3) ?
O1 H1 . 0.820 ?
C1 H1A . 0.930 ?
C2 H2 . 0.930 ?
C3 H3 . 0.930 ?
C4 H4 . 0.930 ?
C5 C6 . 1.535(3) ?
C5 H5A . 0.970 ?
C5 H5B . 0.970 ?
C6 C8 . 1.537(3) ?
C6 C7 2_556 1.543(3) ?
C7 C6 2_546 1.543(3) ?
C7 H7A . 0.970 ?
C7 H7B . 0.970 ?
C8 C9 . 1.383(3) ?
C8 C13 . 1.392(3) ?
C9 C10 . 1.374(4) ?
C10 C11 . 1.366(4) ?
C10 H10 . 0.930 ?
C11 C12 . 1.360(4) ?
C12 C13 . 1.384(4) ?
C12 H12 . 0.930 ?
C13 H13 . 0.930 ?

loop_
_geom_torsion_atom_site_label_1
_geom_torsion_atom_site_label_2
_geom_torsion_atom_site_label_3
_geom_torsion_atom_site_label_4
_geom_torsion_site_symmetry_1
_geom_torsion_site_symmetry_4
_geom_torsion
C2 N1 N2 C1 . . 0.2(3)
C5 N1 N2 C1 . . 177.8(2)
N6 Cu1 N3 C2 . . -10.3(3)
Cl1 Cu1 N3 C2 . . 169.4(2)
N6 Cu1 N3 C1 . . 176.17(19)
Cl1 Cu1 N3 C1 . . -4.1(2)
C4 N4 N5 C3 . . 0.2(3)
C7 N4 N5 C3 . . -173.6(2)
N3 Cu1 N6 C4 . . 116.5(2)
Cl1 Cu1 N6 C4 . . -63.1(2)
N3 Cu1 N6 C3 . . -50.7(3)
Cl1 Cu1 N6 C3 . . 129.8(2)
N1 N2 C1 N3 . . -0.1(3)
C2 N3 C1 N2 . . -0.1(3)
Cu1 N3 C1 N2 . . 175.26(17)
C1 N3 C2 N1 . . 0.2(3)
Cu1 N3 C2 N1 . . -174.13(18)
N2 N1 C2 N3 . . -0.3(3)
C5 N1 C2 N3 . . -177.5(2)
N4 N5 C3 N6 . . 0.0(3)
C4 N6 C3 N5 . . -0.2(3)
Cu1 N6 C3 N5 . . 169.08(19)
N5 N4 C4 N6 . . -0.4(3)
C7 N4 C4 N6 . . 172.8(2)
C3 N6 C4 N4 . . 0.4(3)
Cu1 N6 C4 N4 . . -169.73(16)
C2 N1 C5 C6 . . -94.2(3)
N2 N1 C5 C6 . . 88.9(3)
N1 C5 C6 O1 . . 68.8(3)
N1 C5 C6 C8 . . -57.6(3)
N1 C5 C6 C7 . 2_556 -176.7(2)
C4 N4 C7 C6 . 2_546 -71.1(3)
N5 N4 C7 C6 . 2_546 101.4(3)
O1 C6 C8 C9 . . -179.1(2)
C5 C6 C8 C9 . . -54.2(3)
C7 C6 C8 C9 2_556 . 66.8(3)
O1 C6 C8 C13 . . 6.4(3)
C5 C6 C8 C13 . . 131.3(2)
C7 C6 C8 C13 2_556 . -107.7(2)
C13 C8 C9 F1 . . 177.7(2)
C6 C8 C9 F1 . . 3.0(4)
C13 C8 C9 C10 . . -0.8(4)
C6 C8 C9 C10 . . -175.5(2)
F1 C9 C10 C11 . . -178.6(2)
C8 C9 C10 C11 . . 0.0(4)
C9 C10 C11 C12 . . 0.5(4)
C9 C10 C11 F2 . . -179.6(2)
F2 C11 C12 C13 . . -180.0(2)
C10 C11 C12 C13 . . 0.0(4)
C11 C12 C13 C8 . . -0.8(4)
C9 C8 C13 C12 . . 1.2(3)
C6 C8 C13 C12 . . 176.1(2)
